data_7241629
loop_
_publ_author_name
'Sahu, Amit Kumar'
'Said, Madhukar S.'
'Hingamire, Tejashri'
'Gaur, Megha'
'Khan, Abujunaid'
'Shanmugam, Dhanasekaran'
'Barvkar, Vitthal T.'
'Dharne, Mahesh S.'
'Bharde, Atul A.'
'Dastager, Syed G.'

_publ_section_title
;
 Approach to nigericin derivatives and their therapeutic potential
;
_journal_issue 70
_journal_name_full 'RSC Advances'
_journal_page_first 43085
_journal_page_last 43091
_journal_paper_doi 10.1039/D0RA05137C
_journal_volume 10
_journal_year 2020
_chemical_compound_source 'Streptomyces sp DASNCL29'
_chemical_formula_moiety C40H68O11
_chemical_formula_sum 'C40 H68 O11'
_chemical_formula_weight 737.92
_chemical_name_systematic NIGERICIN
_chemical_properties_physical Air-sensitive,Moisture-sensitive,Hygroscopic
_space_group_crystal_system orthorhombic
_space_group_IT_number 19
_space_group_name_Hall 'P 2ac 2ab'
_space_group_name_H-M_alt 'P 21 21 21'
_atom_sites_solution_hydrogens mixed
_audit_creation_method SHELXL-2014/7
_audit_update_record
;
2019-08-09 deposited with the CCDC.	2020-11-12 downloaded from the CCDC.
;
_cell_angle_alpha 90
_cell_angle_beta 90
_cell_angle_gamma 90
_cell_formula_units_Z 4
_cell_length_a 12.0282(3)
_cell_length_b 14.4640(4)
_cell_length_c 24.0974(8)
_cell_measurement_temperature 100(2)
_cell_volume 4192.4(2)
_computing_structure_refinement 'SHELXL-2014/7 (Sheldrick, 2014)'
_diffrn_ambient_temperature 100(2)
_diffrn_measured_fraction_theta_full 0.993
_diffrn_measured_fraction_theta_max 0.995
_diffrn_radiation_type MoK\a
_diffrn_radiation_wavelength 0.71073
_diffrn_reflns_av_R_equivalents 0.0328
_diffrn_reflns_av_unetI/netI 0.0168
_diffrn_reflns_Laue_measured_fraction_full 0.993
_diffrn_reflns_Laue_measured_fraction_max 0.995
_diffrn_reflns_limit_h_max 15
_diffrn_reflns_limit_h_min -15
_diffrn_reflns_limit_k_max 18
_diffrn_reflns_limit_k_min -19
_diffrn_reflns_limit_l_max 31
_diffrn_reflns_limit_l_min -31
_diffrn_reflns_number 89823
_diffrn_reflns_point_group_measured_fraction_full 0.995
_diffrn_reflns_point_group_measured_fraction_max 0.996
_diffrn_reflns_theta_full 25.242
_diffrn_reflns_theta_max 27.999
_diffrn_reflns_theta_min 2.359
_exptl_absorpt_coefficient_mu 0.085
_exptl_crystal_colour WHITE
_exptl_crystal_density_diffrn 1.169
_exptl_crystal_F_000 1604
_exptl_crystal_recrystallization_method 'Re-crystallisation from solvent: HEXANE'
_refine_diff_density_max 1.174
_refine_diff_density_min -0.357
_refine_diff_density_rms 0.043
_refine_ls_abs_structure_details
;
 Flack x determined using 4237 quotients [(I+)-(I-)]/[(I+)+(I-)]
 (Parsons, Flack and Wagner, Acta Cryst. B69 (2013) 249-259).
;
_refine_ls_abs_structure_Flack 0.02(12)
_refine_ls_extinction_method none
_refine_ls_goodness_of_fit_ref 1.197
_refine_ls_hydrogen_treatment mixed
_refine_ls_matrix_type full
_refine_ls_number_parameters 490
_refine_ls_number_reflns 10077
_refine_ls_number_restraints 0
_refine_ls_restrained_S_all 1.197
_refine_ls_R_factor_all 0.0428
_refine_ls_R_factor_gt 0.0416
_refine_ls_shift/su_max 0.000
_refine_ls_shift/su_mean 0.000
_refine_ls_structure_factor_coef Fsqd
_refine_ls_weighting_details 'w=1/[\s^2^(Fo^2^)+(0.0771P)^2^+0.5108P] where P=(Fo^2^+2Fc^2^)/3'
_refine_ls_weighting_scheme calc
_refine_ls_wR_factor_gt 0.1238
_refine_ls_wR_factor_ref 0.1250
_reflns_Friedel_coverage 0.811
_reflns_Friedel_fraction_full 0.998
_reflns_Friedel_fraction_max 0.998
_reflns_number_gt 9777
_reflns_number_total 10077
_reflns_threshold_expression 'I > 2\s(I)'
_cod_data_source_file d0ra05137c2.cif
_cod_data_source_block DASNCC29
_cod_database_code 7241629
_shelx_shelxl_version_number 2014/7
_shelx_space_group_comment
;
The symmetry employed for this shelxl refinement is uniquely defined
by the following loop, which should always be used as a source of
symmetry information in preference to the above space-group names.
They are only intended as comments.
;

loop_
_space_group_symop_operation_xyz
'x, y, z'
'x+1/2, -y+1/2, -z'
'-x, y+1/2, -z+1/2'
'-x+1/2, -y, z+1/2'

loop_
_atom_site_label
_atom_site_type_symbol
_atom_site_fract_x
_atom_site_fract_y
_atom_site_fract_z
_atom_site_U_iso_or_equiv
_atom_site_adp_type
_atom_site_occupancy
_atom_site_site_symmetry_order
_atom_site_calc_flag
_atom_site_refinement_flags_posn
_atom_site_refinement_flags_adp
_atom_site_refinement_flags_occupancy
_atom_site_disorder_assembly
_atom_site_disorder_group
O004 O 0.47451(14) 0.63050(11) 0.22133(6) 0.0292(3) Uani 1 1 d . . . . .
O1 O 0.70574(14) 0.64942(14) 0.29209(7) 0.0365(4) Uani 1 1 d . . . . .
O2 O 0.57597(12) 0.67111(10) 0.41592(6) 0.0249(3) Uani 1 1 d . . . . .
O3 O 0.23214(12) 0.64527(10) 0.36781(6) 0.0239(3) Uani 1 1 d . . . . .
O4 O 0.24570(12) 0.60075(10) 0.27463(6) 0.0233(3) Uani 1 1 d . . . . .
O5 O 0.30963(12) 0.46225(10) 0.19374(6) 0.0239(3) Uani 1 1 d . . . . .
O6 O 0.40341(12) 0.58304(10) 0.11546(6) 0.0254(3) Uani 1 1 d . . . . .
O7 O 0.56026(13) 0.55571(12) 0.30540(6) 0.0303(3) Uani 1 1 d . . . . .
H7 H 0.5331 0.5849 0.2785 0.045 Uiso 1 1 calc R U . . .
O8 O 0.86177(17) 0.58509(16) 0.21140(9) 0.0456(4) Uani 1 1 d . . . . .
H8 H 0.8311 0.6084 0.2394 0.068 Uiso 1 1 calc R U . . .
O9 O 0.70396(13) 0.71758(10) 0.18082(6) 0.0247(3) Uani 1 1 d . . . . .
H9 H 0.6753 0.6936 0.2092 0.037 Uiso 1 1 calc R U . . .
O10 O 0.63449(12) 0.61015(9) 0.11694(6) 0.0243(3) Uani 1 1 d . . . . .
O11 O 0.35856(16) 0.77737(11) 0.26137(7) 0.0343(4) Uani 1 1 d . . . . .
C1 C 0.65399(17) 0.59449(15) 0.32043(9) 0.0266(4) Uani 1 1 d . . . . .
C2 C 0.69442(17) 0.56111(16) 0.37641(9) 0.0285(4) Uani 1 1 d . . . . .
H2 H 0.7605 0.5990 0.3872 0.034 Uiso 1 1 calc R U . . .
C3 C 0.60439(17) 0.57515(15) 0.42020(8) 0.0246(4) Uani 1 1 d . . . . .
H3 H 0.5380 0.5371 0.4101 0.029 Uiso 1 1 calc R U . . .
C4 C 0.48699(18) 0.70074(15) 0.45126(9) 0.0272(4) Uani 1 1 d . . . . .
H4 H 0.4831 0.7696 0.4484 0.033 Uiso 1 1 calc R U . . .
C5 C 0.37396(16) 0.66322(15) 0.43284(8) 0.0245(4) Uani 1 1 d . . . . .
H5A H 0.3748 0.5951 0.4370 0.029 Uiso 1 1 calc R U . . .
H5B H 0.3164 0.6877 0.4583 0.029 Uiso 1 1 calc R U . . .
C6 C 0.33994(16) 0.68620(13) 0.37354(8) 0.0229(4) Uani 1 1 d . . . . .
H6 H 0.3929 0.6568 0.3468 0.028 Uiso 1 1 calc R U . . .
C7 C 0.18301(17) 0.65121(15) 0.31399(9) 0.0267(4) Uani 1 1 d . . . . .
C8 C 0.22174(16) 0.50249(14) 0.28100(9) 0.0244(4) Uani 1 1 d . . . . .
C9 C 0.20638(17) 0.45947(16) 0.22365(9) 0.0290(4) Uani 1 1 d . . . . .
H9A H 0.1854 0.3931 0.2289 0.035 Uiso 1 1 calc R U . . .
C10 C 0.28386(17) 0.45286(13) 0.13534(8) 0.0231(4) Uani 1 1 d . . . . .
C11 C 0.38750(17) 0.48611(13) 0.10529(8) 0.0226(4) Uani 1 1 d . . . . .
H11 H 0.4524 0.4528 0.1218 0.027 Uiso 1 1 calc R U . . .
C12 C 0.46319(18) 0.62460(14) 0.06957(9) 0.0258(4) Uani 1 1 d . . . . .
H12 H 0.4127 0.6691 0.0503 0.031 Uiso 1 1 calc R U . . .
C13 C 0.56375(18) 0.67698(13) 0.09089(8) 0.0240(4) Uani 1 1 d . . . . .
H13 H 0.5386 0.7224 0.1195 0.029 Uiso 1 1 calc R U . . .
C14 C 0.62541(19) 0.72944(15) 0.04477(9) 0.0292(4) Uani 1 1 d . . . . .
H14 H 0.6404 0.6856 0.0136 0.035 Uiso 1 1 calc R U . . .
C15 C 0.73685(19) 0.76514(15) 0.06693(8) 0.0279(4) Uani 1 1 d . . . . .
H15A H 0.7814 0.7887 0.0354 0.033 Uiso 1 1 calc R U . . .
H15B H 0.7226 0.8176 0.0923 0.033 Uiso 1 1 calc R U . . .
C16 C 0.80466(18) 0.69194(15) 0.09778(8) 0.0265(4) Uani 1 1 d . . . . .
H16 H 0.8251 0.6425 0.0706 0.032 Uiso 1 1 calc R U . . .
C17 C 0.9125(2) 0.73322(18) 0.12078(10) 0.0359(5) Uani 1 1 d . . . . .
H17A H 0.9534 0.7638 0.0908 0.054 Uiso 1 1 calc R U . . .
H17B H 0.9585 0.6838 0.1365 0.054 Uiso 1 1 calc R U . . .
H17C H 0.8948 0.7784 0.1498 0.054 Uiso 1 1 calc R U . . .
C18 C 0.7517(2) 0.5957(2) 0.49538(11) 0.0436(6) Uani 1 1 d . . . . .
H18A H 0.8112 0.5710 0.4719 0.065 Uiso 1 1 calc R U . . .
H18B H 0.7684 0.5824 0.5344 0.065 Uiso 1 1 calc R U . . .
H18C H 0.7463 0.6627 0.4901 0.065 Uiso 1 1 calc R U . . .
C19 C 0.6407(2) 0.55030(18) 0.47944(9) 0.0336(5) Uani 1 1 d . . . . .
H19 H 0.6506 0.4817 0.4814 0.040 Uiso 1 1 calc R U . . .
C20 C 0.7310(2) 0.4603(2) 0.37206(12) 0.0436(6) Uani 1 1 d . . . . .
H20A H 0.6661 0.4212 0.3648 0.065 Uiso 1 1 calc R U . . .
H20B H 0.7660 0.4412 0.4070 0.065 Uiso 1 1 calc R U . . .
H20C H 0.7845 0.4537 0.3416 0.065 Uiso 1 1 calc R U . . .
C21 C 0.1204(2) 0.5038(2) 0.18534(11) 0.0442(6) Uani 1 1 d . . . . .
H21A H 0.0529 0.4648 0.1828 0.053 Uiso 1 1 calc R U . . .
H21B H 0.0990 0.5658 0.1991 0.053 Uiso 1 1 calc R U . . .
C22 C 0.17770(18) 0.51087(15) 0.12917(10) 0.0292(4) Uani 1 1 d . . . . .
H22A H 0.1960 0.5760 0.1204 0.035 Uiso 1 1 calc R U . . .
H22B H 0.1297 0.4858 0.0994 0.035 Uiso 1 1 calc R U . . .
C23 C 0.39588(19) 0.47573(14) 0.04188(8) 0.0264(4) Uani 1 1 d . . . . .
H23 H 0.4203 0.4117 0.0321 0.032 Uiso 1 1 calc R U . . .
C24 C 0.2910(2) 0.50089(17) 0.00969(10) 0.0342(5) Uani 1 1 d . . . . .
H24A H 0.2685 0.5641 0.0191 0.051 Uiso 1 1 calc R U . . .
H24B H 0.2311 0.4579 0.0195 0.051 Uiso 1 1 calc R U . . .
H24C H 0.3059 0.4968 -0.0302 0.051 Uiso 1 1 calc R U . . .
C25 C 0.4891(2) 0.54448(16) 0.02994(9) 0.0307(4) Uani 1 1 d . . . . .
H25A H 0.4873 0.5652 -0.0092 0.037 Uiso 1 1 calc R U . . .
H25B H 0.5628 0.5172 0.0380 0.037 Uiso 1 1 calc R U . . .
C26 C 0.73116(17) 0.64817(13) 0.14264(8) 0.0227(4) Uani 1 1 d . . . . .
C27 C 0.7816(2) 0.56381(15) 0.17204(10) 0.0323(5) Uani 1 1 d . . . . .
H27A H 0.7210 0.5289 0.1904 0.039 Uiso 1 1 calc R U . . .
H27B H 0.8152 0.5228 0.1438 0.039 Uiso 1 1 calc R U . . .
C28 C 0.5560(3) 0.80985(19) 0.02251(12) 0.0437(6) Uani 1 1 d . . . . .
H28A H 0.4891 0.7857 0.0044 0.065 Uiso 1 1 calc R U . . .
H28B H 0.5999 0.8451 -0.0044 0.065 Uiso 1 1 calc R U . . .
H28C H 0.5344 0.8503 0.0533 0.065 Uiso 1 1 calc R U . . .
C29 C 0.2638(3) 0.35024(15) 0.12204(10) 0.0379(5) Uani 1 1 d . . . . .
H29A H 0.3312 0.3147 0.1304 0.057 Uiso 1 1 calc R U . . .
H29B H 0.2455 0.3435 0.0826 0.057 Uiso 1 1 calc R U . . .
H29C H 0.2020 0.3271 0.1446 0.057 Uiso 1 1 calc R U . . .
C30 C 0.11204(18) 0.49799(18) 0.31457(10) 0.0334(5) Uani 1 1 d . . . . .
H30A H 0.0562 0.4594 0.2952 0.040 Uiso 1 1 calc R U . . .
H30B H 0.1252 0.4719 0.3520 0.040 Uiso 1 1 calc R U . . .
C31 C 0.07277(18) 0.59816(19) 0.31854(10) 0.0352(5) Uani 1 1 d . . . . .
H31 H 0.0267 0.6125 0.2851 0.042 Uiso 1 1 calc R U . . .
C32 C 0.0039(2) 0.6186(2) 0.37034(13) 0.0493(7) Uani 1 1 d . . . . .
H32A H -0.0606 0.5772 0.3714 0.074 Uiso 1 1 calc R U . . .
H32B H -0.0215 0.6829 0.3694 0.074 Uiso 1 1 calc R U . . .
H32C H 0.0496 0.6086 0.4035 0.074 Uiso 1 1 calc R U . . .
C33 C 0.31690(17) 0.45573(13) 0.31131(8) 0.0240(4) Uani 1 1 d . . . . .
H33A H 0.3861 0.4651 0.2906 0.036 Uiso 1 1 calc R U . . .
H33B H 0.3017 0.3894 0.3145 0.036 Uiso 1 1 calc R U . . .
H33C H 0.3244 0.4825 0.3485 0.036 Uiso 1 1 calc R U . . .
C34 C 0.1741(2) 0.75261(17) 0.29601(11) 0.0369(5) Uani 1 1 d . . . . .
H34 H 0.1193 0.7819 0.3218 0.044 Uiso 1 1 calc R U . . .
C35 C 0.2826(2) 0.80529(15) 0.30390(10) 0.0367(5) Uani 1 1 d . . . . .
H35 H 0.2673 0.8729 0.2995 0.044 Uiso 1 1 calc R U . . .
C36 C 0.3307(3) 0.78893(15) 0.36154(10) 0.0370(5) Uani 1 1 d . . . . .
H36A H 0.4052 0.8177 0.3640 0.044 Uiso 1 1 calc R U . . .
H36B H 0.2823 0.8184 0.3897 0.044 Uiso 1 1 calc R U . . .
C37 C 0.4522(3) 0.83666(18) 0.25522(13) 0.0486(7) Uani 1 1 d . . . . .
H37A H 0.4269 0.9009 0.2522 0.073 Uiso 1 1 calc R U . . .
H37B H 0.4933 0.8196 0.2216 0.073 Uiso 1 1 calc R U . . .
H37C H 0.5009 0.8303 0.2876 0.073 Uiso 1 1 calc R U . . .
C38 C 0.1266(3) 0.7653(2) 0.23747(13) 0.0517(7) Uani 1 1 d . . . . .
H38A H 0.1269 0.8311 0.2278 0.078 Uiso 1 1 calc R U . . .
H38B H 0.0501 0.7419 0.2364 0.078 Uiso 1 1 calc R U . . .
H38C H 0.1723 0.7310 0.2108 0.078 Uiso 1 1 calc R U . . .
C39 C 0.5137(2) 0.67758(19) 0.51203(9) 0.0376(5) Uani 1 1 d . . . . .
H39A H 0.5754 0.7175 0.5250 0.045 Uiso 1 1 calc R U . . .
H39B H 0.4478 0.6908 0.5353 0.045 Uiso 1 1 calc R U . . .
C40 C 0.5464(2) 0.5770(2) 0.51897(9) 0.0389(5) Uani 1 1 d . . . . .
H40A H 0.4810 0.5373 0.5116 0.047 Uiso 1 1 calc R U . . .
H40B H 0.5703 0.5661 0.5577 0.047 Uiso 1 1 calc R U . . .
H2O H 0.415(4) 0.655(3) 0.2360(17) 0.062(11) Uiso 1 1 d . . . . .
H1O H 0.450(4) 0.599(3) 0.1881(19) 0.075(12) Uiso 1 1 d . . . . .

loop_
_atom_site_aniso_label
_atom_site_aniso_U_11
_atom_site_aniso_U_22
_atom_site_aniso_U_33
_atom_site_aniso_U_23
_atom_site_aniso_U_13
_atom_site_aniso_U_12
O004 0.0312(8) 0.0377(8) 0.0186(7) -0.0071(6) -0.0009(6) -0.0041(6)
O1 0.0302(8) 0.0544(10) 0.0248(7) -0.0038(7) 0.0053(6) -0.0152(7)
O2 0.0240(7) 0.0277(7) 0.0231(7) -0.0033(5) 0.0045(5) -0.0090(5)
O3 0.0199(6) 0.0278(7) 0.0242(7) -0.0039(5) 0.0015(5) -0.0021(5)
O4 0.0235(6) 0.0226(6) 0.0239(7) -0.0028(5) 0.0016(5) 0.0026(5)
O5 0.0237(6) 0.0278(7) 0.0203(6) -0.0041(5) -0.0030(5) 0.0031(5)
O6 0.0290(7) 0.0229(7) 0.0242(7) -0.0078(5) 0.0035(6) -0.0047(5)
O7 0.0276(7) 0.0385(8) 0.0248(7) -0.0028(6) -0.0025(6) -0.0093(6)
O8 0.0369(9) 0.0585(12) 0.0415(10) 0.0072(9) 0.0012(8) 0.0088(9)
O9 0.0345(7) 0.0219(6) 0.0175(6) -0.0020(5) 0.0051(6) 0.0002(5)
O10 0.0279(7) 0.0205(6) 0.0247(7) -0.0013(5) 0.0026(6) -0.0016(5)
O11 0.0501(10) 0.0220(7) 0.0309(8) 0.0022(6) 0.0032(7) -0.0034(7)
C1 0.0226(9) 0.0355(10) 0.0218(9) -0.0103(8) 0.0057(7) -0.0036(8)
C2 0.0218(9) 0.0390(11) 0.0248(9) -0.0062(8) -0.0003(7) -0.0030(8)
C3 0.0230(8) 0.0311(10) 0.0196(8) -0.0033(7) 0.0005(7) -0.0070(7)
C4 0.0278(10) 0.0303(9) 0.0237(9) -0.0093(7) 0.0039(8) -0.0076(8)
C5 0.0239(9) 0.0291(9) 0.0205(8) -0.0042(7) 0.0053(7) -0.0068(7)
C6 0.0235(9) 0.0233(9) 0.0220(9) -0.0041(7) 0.0020(7) -0.0064(7)
C7 0.0227(9) 0.0316(10) 0.0257(9) -0.0056(8) 0.0001(7) 0.0062(8)
C8 0.0214(9) 0.0262(9) 0.0255(9) -0.0040(7) 0.0004(7) -0.0044(7)
C9 0.0222(9) 0.0361(10) 0.0286(10) -0.0079(8) -0.0020(8) -0.0026(8)
C10 0.0280(9) 0.0201(8) 0.0211(8) -0.0041(7) -0.0063(7) 0.0012(7)
C11 0.0253(9) 0.0201(8) 0.0225(9) -0.0068(7) -0.0057(7) 0.0054(7)
C12 0.0274(9) 0.0271(9) 0.0230(9) -0.0044(7) 0.0006(7) -0.0023(7)
C13 0.0279(9) 0.0216(8) 0.0225(9) -0.0027(7) 0.0003(7) -0.0014(7)
C14 0.0354(11) 0.0314(10) 0.0209(9) 0.0032(8) -0.0011(8) -0.0046(8)
C15 0.0329(10) 0.0312(10) 0.0197(8) 0.0045(7) 0.0018(8) -0.0062(8)
C16 0.0287(10) 0.0304(9) 0.0203(9) -0.0002(7) 0.0053(8) -0.0021(8)
C17 0.0324(11) 0.0453(13) 0.0301(11) 0.0064(9) 0.0012(9) -0.0080(10)
C18 0.0308(11) 0.0706(18) 0.0294(11) -0.0111(11) -0.0090(9) -0.0009(11)
C19 0.0327(11) 0.0448(12) 0.0235(10) -0.0003(9) -0.0037(8) -0.0020(10)
C20 0.0394(13) 0.0481(14) 0.0434(14) -0.0087(11) -0.0027(11) 0.0118(11)
C21 0.0287(11) 0.0701(18) 0.0340(12) -0.0156(12) -0.0090(9) 0.0111(11)
C22 0.0233(9) 0.0303(10) 0.0340(11) -0.0019(8) -0.0094(8) 0.0011(8)
C23 0.0344(10) 0.0241(9) 0.0209(9) -0.0065(7) -0.0041(8) 0.0028(8)
C24 0.0409(12) 0.0369(11) 0.0248(10) 0.0001(8) -0.0106(9) -0.0033(9)
C25 0.0346(11) 0.0345(10) 0.0231(9) -0.0090(8) 0.0014(8) -0.0001(9)
C26 0.0268(9) 0.0212(8) 0.0202(8) -0.0016(7) 0.0037(7) 0.0009(7)
C27 0.0404(11) 0.0260(10) 0.0306(10) 0.0026(8) 0.0028(9) 0.0057(9)
C28 0.0466(14) 0.0407(13) 0.0436(13) 0.0177(11) -0.0119(11) -0.0068(11)
C29 0.0615(15) 0.0206(9) 0.0315(11) -0.0072(8) 0.0016(11) -0.0040(10)
C30 0.0235(9) 0.0431(12) 0.0336(11) -0.0097(9) 0.0045(8) -0.0110(8)
C31 0.0192(9) 0.0498(13) 0.0364(11) -0.0124(10) -0.0011(8) 0.0019(9)
C32 0.0225(10) 0.0718(19) 0.0536(16) -0.0237(14) 0.0082(11) -0.0018(11)
C33 0.0275(9) 0.0199(8) 0.0246(9) -0.0003(7) -0.0016(7) -0.0036(7)
C34 0.0421(13) 0.0337(11) 0.0351(12) -0.0032(9) -0.0005(10) 0.0169(10)
C35 0.0592(15) 0.0181(9) 0.0329(11) -0.0012(8) 0.0025(10) 0.0058(9)
C36 0.0587(15) 0.0213(9) 0.0309(11) -0.0041(8) 0.0015(10) -0.0069(9)
C37 0.0641(17) 0.0277(11) 0.0540(16) 0.0043(11) 0.0034(14) -0.0134(12)
C38 0.0529(17) 0.0547(16) 0.0475(15) 0.0089(13) -0.0108(13) 0.0202(14)
C39 0.0317(11) 0.0590(15) 0.0221(10) -0.0157(10) 0.0002(8) -0.0066(10)
C40 0.0347(11) 0.0651(16) 0.0168(9) 0.0019(10) -0.0013(8) -0.0083(11)

loop_
_atom_type_symbol
_atom_type_description
_atom_type_scat_dispersion_real
_atom_type_scat_dispersion_imag
_atom_type_scat_source
C C 0.0033 0.0016 'International Tables Vol C Tables 4.2.6.8 and 6.1.1.4'
H H 0.0000 0.0000 'International Tables Vol C Tables 4.2.6.8 and 6.1.1.4'
O O 0.0106 0.0060 'International Tables Vol C Tables 4.2.6.8 and 6.1.1.4'

loop_
_geom_angle_atom_site_label_1
_geom_angle_atom_site_label_2
_geom_angle_atom_site_label_3
_geom_angle
_geom_angle_site_symmetry_1
_geom_angle_site_symmetry_3
_geom_angle_publ_flag
H2O O004 H1O 106(4) . . ?
C3 O2 C4 115.15(15) . . ?
C7 O3 C6 115.94(16) . . ?
C7 O4 C8 109.09(16) . . ?
C9 O5 C10 107.47(15) . . ?
C11 O6 C12 109.92(15) . . ?
C1 O7 H7 109.5 . . ?
C27 O8 H8 109.5 . . ?
C26 O9 H9 109.5 . . ?
C26 O10 C13 114.45(14) . . ?
C37 O11 C35 114.2(2) . . ?
O1 C1 O7 124.3(2) . . ?
O1 C1 C2 122.92(19) . . ?
O7 C1 C2 112.72(19) . . ?
C1 C2 C3 110.25(17) . . ?
C1 C2 C20 109.65(19) . . ?
C3 C2 C20 112.3(2) . . ?
C1 C2 H2 108.2 . . ?
C3 C2 H2 108.2 . . ?
C20 C2 H2 108.2 . . ?
O2 C3 C2 104.38(16) . . ?
O2 C3 C19 111.20(17) . . ?
C2 C3 C19 114.19(18) . . ?
O2 C3 H3 109.0 . . ?
C2 C3 H3 109.0 . . ?
C19 C3 H3 109.0 . . ?
O2 C4 C5 112.66(15) . . ?
O2 C4 C39 110.17(19) . . ?
C5 C4 C39 112.65(18) . . ?
O2 C4 H4 107.0 . . ?
C5 C4 H4 107.0 . . ?
C39 C4 H4 107.0 . . ?
C6 C5 C4 115.69(16) . . ?
C6 C5 H5A 108.4 . . ?
C4 C5 H5A 108.4 . . ?
C6 C5 H5B 108.4 . . ?
C4 C5 H5B 108.4 . . ?
H5A C5 H5B 107.4 . . ?
O3 C6 C36 108.67(18) . . ?
O3 C6 C5 104.09(15) . . ?
C36 C6 C5 114.32(17) . . ?
O3 C6 H6 109.9 . . ?
C36 C6 H6 109.9 . . ?
C5 C6 H6 109.9 . . ?
O4 C7 O3 110.93(16) . . ?
O4 C7 C34 109.98(18) . . ?
O3 C7 C34 110.08(18) . . ?
O4 C7 C31 104.50(17) . . ?
O3 C7 C31 105.21(18) . . ?
C34 C7 C31 115.95(19) . . ?
O4 C8 C33 109.63(15) . . ?
O4 C8 C9 109.02(17) . . ?
C33 C8 C9 110.20(17) . . ?
O4 C8 C30 105.33(17) . . ?
C33 C8 C30 111.87(18) . . ?
C9 C8 C30 110.64(16) . . ?
O5 C9 C8 109.77(16) . . ?
O5 C9 C21 105.67(19) . . ?
C8 C9 C21 117.26(19) . . ?
O5 C9 H9A 107.9 . . ?
C8 C9 H9A 107.9 . . ?
C21 C9 H9A 107.9 . . ?
O5 C10 C11 104.95(15) . . ?
O5 C10 C29 109.07(17) . . ?
C11 C10 C29 109.56(17) . . ?
O5 C10 C22 102.76(16) . . ?
C11 C10 C22 117.60(17) . . ?
C29 C10 C22 112.15(19) . . ?
O6 C11 C10 109.68(15) . . ?
O6 C11 C23 104.84(16) . . ?
C10 C11 C23 119.74(17) . . ?
O6 C11 H11 107.3 . . ?
C10 C11 H11 107.3 . . ?
C23 C11 H11 107.3 . . ?
O6 C12 C13 110.15(16) . . ?
O6 C12 C25 105.22(16) . . ?
C13 C12 C25 115.23(18) . . ?
O6 C12 H12 108.7 . . ?
C13 C12 H12 108.7 . . ?
C25 C12 H12 108.7 . . ?
O10 C13 C12 106.56(15) . . ?
O10 C13 C14 111.31(17) . . ?
C12 C13 C14 112.75(17) . . ?
O10 C13 H13 108.7 . . ?
C12 C13 H13 108.7 . . ?
C14 C13 H13 108.7 . . ?
C28 C14 C15 110.10(19) . . ?
C28 C14 C13 111.5(2) . . ?
C15 C14 C13 109.67(17) . . ?
C28 C14 H14 108.5 . . ?
C15 C14 H14 108.5 . . ?
C13 C14 H14 108.5 . . ?
C16 C15 C14 113.74(18) . . ?
C16 C15 H15A 108.8 . . ?
C14 C15 H15A 108.8 . . ?
C16 C15 H15B 108.8 . . ?
C14 C15 H15B 108.8 . . ?
H15A C15 H15B 107.7 . . ?
C15 C16 C17 110.96(18) . . ?
C15 C16 C26 108.72(17) . . ?
C17 C16 C26 113.21(17) . . ?
C15 C16 H16 107.9 . . ?
C17 C16 H16 107.9 . . ?
C26 C16 H16 107.9 . . ?
C16 C17 H17A 109.5 . . ?
C16 C17 H17B 109.5 . . ?
H17A C17 H17B 109.5 . . ?
C16 C17 H17C 109.5 . . ?
H17A C17 H17C 109.5 . . ?
H17B C17 H17C 109.5 . . ?
C19 C18 H18A 109.5 . . ?
C19 C18 H18B 109.5 . . ?
H18A C18 H18B 109.5 . . ?
C19 C18 H18C 109.5 . . ?
H18A C18 H18C 109.5 . . ?
H18B C18 H18C 109.5 . . ?
C40 C19 C18 112.4(2) . . ?
C40 C19 C3 107.95(19) . . ?
C18 C19 C3 112.3(2) . . ?
C40 C19 H19 108.0 . . ?
C18 C19 H19 108.0 . . ?
C3 C19 H19 108.0 . . ?
C2 C20 H20A 109.5 . . ?
C2 C20 H20B 109.5 . . ?
H20A C20 H20B 109.5 . . ?
C2 C20 H20C 109.5 . . ?
H20A C20 H20C 109.5 . . ?
H20B C20 H20C 109.5 . . ?
C22 C21 C9 105.04(19) . . ?
C22 C21 H21A 110.7 . . ?
C9 C21 H21A 110.7 . . ?
C22 C21 H21B 110.7 . . ?
C9 C21 H21B 110.7 . . ?
H21A C21 H21B 108.8 . . ?
C21 C22 C10 104.69(18) . . ?
C21 C22 H22A 110.8 . . ?
C10 C22 H22A 110.8 . . ?
C21 C22 H22B 110.8 . . ?
C10 C22 H22B 110.8 . . ?
H22A C22 H22B 108.9 . . ?
C24 C23 C25 110.88(18) . . ?
C24 C23 C11 115.31(18) . . ?
C25 C23 C11 99.89(16) . . ?
C24 C23 H23 110.1 . . ?
C25 C23 H23 110.1 . . ?
C11 C23 H23 110.1 . . ?
C23 C24 H24A 109.5 . . ?
C23 C24 H24B 109.5 . . ?
H24A C24 H24B 109.5 . . ?
C23 C24 H24C 109.5 . . ?
H24A C24 H24C 109.5 . . ?
H24B C24 H24C 109.5 . . ?
C23 C25 C12 103.05(17) . . ?
C23 C25 H25A 111.2 . . ?
C12 C25 H25A 111.2 . . ?
C23 C25 H25B 111.2 . . ?
C12 C25 H25B 111.2 . . ?
H25A C25 H25B 109.1 . . ?
O9 C26 O10 111.77(16) . . ?
O9 C26 C16 107.57(16) . . ?
O10 C26 C16 108.83(16) . . ?
O9 C26 C27 111.01(16) . . ?
O10 C26 C27 102.46(16) . . ?
C16 C26 C27 115.19(17) . . ?
O8 C27 C26 114.44(19) . . ?
O8 C27 H27A 108.7 . . ?
C26 C27 H27A 108.7 . . ?
O8 C27 H27B 108.7 . . ?
C26 C27 H27B 108.7 . . ?
H27A C27 H27B 107.6 . . ?
C14 C28 H28A 109.5 . . ?
C14 C28 H28B 109.5 . . ?
H28A C28 H28B 109.5 . . ?
C14 C28 H28C 109.5 . . ?
H28A C28 H28C 109.5 . . ?
H28B C28 H28C 109.5 . . ?
C10 C29 H29A 109.5 . . ?
C10 C29 H29B 109.5 . . ?
H29A C29 H29B 109.5 . . ?
C10 C29 H29C 109.5 . . ?
H29A C29 H29C 109.5 . . ?
H29B C29 H29C 109.5 . . ?
C31 C30 C8 104.85(18) . . ?
C31 C30 H30A 110.8 . . ?
C8 C30 H30A 110.8 . . ?
C31 C30 H30B 110.8 . . ?
C8 C30 H30B 110.8 . . ?
H30A C30 H30B 108.9 . . ?
C30 C31 C32 113.7(2) . . ?
C30 C31 C7 101.69(17) . . ?
C32 C31 C7 115.5(2) . . ?
C30 C31 H31 108.5 . . ?
C32 C31 H31 108.5 . . ?
C7 C31 H31 108.5 . . ?
C31 C32 H32A 109.5 . . ?
C31 C32 H32B 109.5 . . ?
H32A C32 H32B 109.5 . . ?
C31 C32 H32C 109.5 . . ?
H32A C32 H32C 109.5 . . ?
H32B C32 H32C 109.5 . . ?
C8 C33 H33A 109.5 . . ?
C8 C33 H33B 109.5 . . ?
H33A C33 H33B 109.5 . . ?
C8 C33 H33C 109.5 . . ?
H33A C33 H33C 109.5 . . ?
H33B C33 H33C 109.5 . . ?
C35 C34 C7 112.52(19) . . ?
C35 C34 C38 112.0(2) . . ?
C7 C34 C38 113.6(2) . . ?
C35 C34 H34 106.0 . . ?
C7 C34 H34 106.0 . . ?
C38 C34 H34 106.0 . . ?
O11 C35 C34 108.45(19) . . ?
O11 C35 C36 111.5(2) . . ?
C34 C35 C36 111.2(2) . . ?
O11 C35 H35 108.5 . . ?
C34 C35 H35 108.5 . . ?
C36 C35 H35 108.5 . . ?
C6 C36 C35 110.70(18) . . ?
C6 C36 H36A 109.5 . . ?
C35 C36 H36A 109.5 . . ?
C6 C36 H36B 109.5 . . ?
C35 C36 H36B 109.5 . . ?
H36A C36 H36B 108.1 . . ?
O11 C37 H37A 109.5 . . ?
O11 C37 H37B 109.5 . . ?
H37A C37 H37B 109.5 . . ?
O11 C37 H37C 109.5 . . ?
H37A C37 H37C 109.5 . . ?
H37B C37 H37C 109.5 . . ?
C34 C38 H38A 109.5 . . ?
C34 C38 H38B 109.5 . . ?
H38A C38 H38B 109.5 . . ?
C34 C38 H38C 109.5 . . ?
H38A C38 H38C 109.5 . . ?
H38B C38 H38C 109.5 . . ?
C40 C39 C4 111.62(18) . . ?
C40 C39 H39A 109.3 . . ?
C4 C39 H39A 109.3 . . ?
C40 C39 H39B 109.3 . . ?
C4 C39 H39B 109.3 . . ?
H39A C39 H39B 108.0 . . ?
C39 C40 C19 111.4(2) . . ?
C39 C40 H40A 109.3 . . ?
C19 C40 H40A 109.3 . . ?
C39 C40 H40B 109.3 . . ?
C19 C40 H40B 109.3 . . ?
H40A C40 H40B 108.0 . . ?

loop_
_geom_bond_atom_site_label_1
_geom_bond_atom_site_label_2
_geom_bond_distance
_geom_bond_site_symmetry_2
_geom_bond_publ_flag
O004 H2O 0.87(4) . ?
O004 H1O 0.97(5) . ?
O1 C1 1.219(3) . ?
O2 C3 1.433(3) . ?
O2 C4 1.433(2) . ?
O3 C7 1.428(2) . ?
O3 C6 1.432(2) . ?
O4 C7 1.414(2) . ?
O4 C8 1.458(2) . ?
O5 C9 1.437(3) . ?
O5 C10 1.447(2) . ?
O6 C11 1.436(2) . ?
O6 C12 1.450(3) . ?
O7 C1 1.310(2) . ?
O7 H7 0.8400 . ?
O8 C27 1.387(3) . ?
O8 H8 0.8400 . ?
O9 C26 1.401(2) . ?
O9 H9 0.8400 . ?
O10 C26 1.428(2) . ?
O10 C13 1.433(2) . ?
O11 C37 1.423(3) . ?
O11 C35 1.431(3) . ?
C1 C2 1.513(3) . ?
C2 C3 1.526(3) . ?
C2 C20 1.527(3) . ?
C2 H2 1.0000 . ?
C3 C19 1.536(3) . ?
C3 H3 1.0000 . ?
C4 C5 1.530(3) . ?
C4 C39 1.536(3) . ?
C4 H4 1.0000 . ?
C5 C6 1.523(3) . ?
C5 H5A 0.9900 . ?
C5 H5B 0.9900 . ?
C6 C36 1.518(3) . ?
C6 H6 1.0000 . ?
C7 C34 1.533(3) . ?
C7 C31 1.536(3) . ?
C8 C33 1.517(3) . ?
C8 C9 1.527(3) . ?
C8 C30 1.549(3) . ?
C9 C21 1.527(3) . ?
C9 H9A 1.0000 . ?
C10 C11 1.520(3) . ?
C10 C29 1.538(3) . ?
C10 C22 1.535(3) . ?
C11 C23 1.539(3) . ?
C11 H11 1.0000 . ?
C12 C13 1.517(3) . ?
C12 C25 1.534(3) . ?
C12 H12 1.0000 . ?
C13 C14 1.536(3) . ?
C13 H13 1.0000 . ?
C14 C28 1.529(3) . ?
C14 C15 1.532(3) . ?
C14 H14 1.0000 . ?
C15 C16 1.529(3) . ?
C15 H15A 0.9900 . ?
C15 H15B 0.9900 . ?
C16 C17 1.532(3) . ?
C16 C26 1.533(3) . ?
C16 H16 1.0000 . ?
C17 H17A 0.9800 . ?
C17 H17B 0.9800 . ?
C17 H17C 0.9800 . ?
C18 C19 1.536(3) . ?
C18 H18A 0.9800 . ?
C18 H18B 0.9800 . ?
C18 H18C 0.9800 . ?
C19 C40 1.531(3) . ?
C19 H19 1.0000 . ?
C20 H20A 0.9800 . ?
C20 H20B 0.9800 . ?
C20 H20C 0.9800 . ?
C21 C22 1.522(4) . ?
C21 H21A 0.9900 . ?
C21 H21B 0.9900 . ?
C22 H22A 0.9900 . ?
C22 H22B 0.9900 . ?
C23 C24 1.525(3) . ?
C23 C25 1.526(3) . ?
C23 H23 1.0000 . ?
C24 H24A 0.9800 . ?
C24 H24B 0.9800 . ?
C24 H24C 0.9800 . ?
C25 H25A 0.9900 . ?
C25 H25B 0.9900 . ?
C26 C27 1.536(3) . ?
C27 H27A 0.9900 . ?
C27 H27B 0.9900 . ?
C28 H28A 0.9800 . ?
C28 H28B 0.9800 . ?
C28 H28C 0.9800 . ?
C29 H29A 0.9800 . ?
C29 H29B 0.9800 . ?
C29 H29C 0.9800 . ?
C30 C31 1.527(4) . ?
C30 H30A 0.9900 . ?
C30 H30B 0.9900 . ?
C31 C32 1.527(3) . ?
C31 H31 1.0000 . ?
C32 H32A 0.9800 . ?
C32 H32B 0.9800 . ?
C32 H32C 0.9800 . ?
C33 H33A 0.9800 . ?
C33 H33B 0.9800 . ?
C33 H33C 0.9800 . ?
C34 C35 1.524(4) . ?
C34 C38 1.533(4) . ?
C34 H34 1.0000 . ?
C35 C36 1.523(3) . ?
C35 H35 1.0000 . ?
C36 H36A 0.9900 . ?
C36 H36B 0.9900 . ?
C37 H37A 0.9800 . ?
C37 H37B 0.9800 . ?
C37 H37C 0.9800 . ?
C38 H38A 0.9800 . ?
C38 H38B 0.9800 . ?
C38 H38C 0.9800 . ?
C39 C40 1.516(4) . ?
C39 H39A 0.9900 . ?
C39 H39B 0.9900 . ?
C40 H40A 0.9900 . ?
C40 H40B 0.9900 . ?

loop_
_geom_hbond_atom_site_label_D
_geom_hbond_atom_site_label_H
_geom_hbond_atom_site_label_A
_geom_hbond_distance_DH
_geom_hbond_distance_HA
_geom_hbond_distance_DA
_geom_hbond_angle_DHA
_geom_hbond_site_symmetry_A
O004 H1O O6 0.97(5) 1.85(5) 2.777(2) 159(4) .
O004 H1O O5 0.97(5) 2.61(5) 3.209(2) 121(3) .
O004 H2O O11 0.87(4) 2.00(4) 2.718(2) 139(4) .
O004 H2O O4 0.87(4) 2.37(4) 3.067(2) 137(4) .
C37 H37A O7 0.98 2.64 3.492(3) 145.6 3_655
C33 H33C O3 0.98 2.64 3.226(2) 118.3 .
C33 H33B O9 0.98 2.49 3.459(2) 170.6 3_645
C33 H33A O7 0.98 2.50 3.268(2) 135.3 .
C29 H29A O2 0.98 2.61 3.356(3) 133.1 3_645
O9 H9 O1 0.84 2.13 2.857(2) 144.7 .
O9 H9 O004 0.84 2.60 3.187(2) 128.2 .
O8 H8 O1 0.84 2.06 2.858(3) 158.9 .
O7 H7 O004 0.84 1.68 2.518(2) 173.0 .
O004 H1O O6 0.97(5) 1.85(5) 2.777(2) 159(4) .
O004 H2O O11 0.87(4) 2.00(4) 2.718(2) 139(4) .
O004 H2O O4 0.87(4) 2.37(4) 3.067(2) 137(4) .
C37 H37A O7 0.98 2.64 3.492(3) 145.6 3_655
C33 H33C O3 0.98 2.64 3.226(2) 118.3 .
C33 H33B O9 0.98 2.49 3.459(2) 170.6 3_645
C33 H33A O7 0.98 2.50 3.268(2) 135.3 .
C29 H29A O2 0.98 2.61 3.356(3) 133.1 3_645
O9 H9 O1 0.84 2.13 2.857(2) 144.7 .
O9 H9 O004 0.84 2.60 3.187(2) 128.2 .
O8 H8 O1 0.84 2.06 2.858(3) 158.9 .
O7 H7 O004 0.84 1.68 2.518(2) 173.0 .
C37 H37A O7 0.98 2.64 3.492(3) 145.6 3_655
C33 H33C O3 0.98 2.64 3.226(2) 118.3 .
C33 H33B O9 0.98 2.49 3.459(2) 170.6 3_645
C33 H33A O7 0.98 2.50 3.268(2) 135.3 .
C29 H29A O2 0.98 2.61 3.356(3) 133.1 3_645
O9 H9 O1 0.84 2.13 2.857(2) 144.7 .
O9 H9 O004 0.84 2.60 3.187(2) 128.2 .
O8 H8 O1 0.84 2.06 2.858(3) 158.9 .
O7 H7 O004 0.84 1.68 2.518(2) 173.0 .
C37 H37A O7 0.98 2.64 3.492(3) 145.6 3_655
C33 H33C O3 0.98 2.64 3.226(2) 118.3 .
C33 H33B O9 0.98 2.49 3.459(2) 170.6 3_645
C33 H33A O7 0.98 2.50 3.268(2) 135.3 .
C29 H29A O2 0.98 2.61 3.356(3) 133.1 3_645
O7 H7 O004 0.84 1.68 2.518(2) 173.0 .
O8 H8 O1 0.84 2.06 2.858(3) 158.9 .
O9 H9 O004 0.84 2.60 3.187(2) 128.2 .
O9 H9 O1 0.84 2.13 2.857(2) 144.7 .
C29 H29A O2 0.98 2.61 3.356(3) 133.1 3_645
C33 H33A O7 0.98 2.50 3.268(2) 135.3 .
C33 H33B O9 0.98 2.49 3.459(2) 170.6 3_645
C33 H33C O3 0.98 2.64 3.226(2) 118.3 .
C37 H37A O7 0.98 2.64 3.492(3) 145.6 3_655
O004 H2O O4 0.87(4) 2.37(4) 3.067(2) 137(4) .
O004 H2O O11 0.87(4) 2.00(4) 2.718(2) 139(4) .
O004 H1O O6 0.97(5) 1.85(5) 2.777(2) 159(4) .

loop_
_geom_torsion_atom_site_label_1
_geom_torsion_atom_site_label_2
_geom_torsion_atom_site_label_3
_geom_torsion_atom_site_label_4
_geom_torsion
_geom_torsion_site_symmetry_1
_geom_torsion_site_symmetry_2
_geom_torsion_site_symmetry_3
_geom_torsion_site_symmetry_4
_geom_torsion_publ_flag
O1 C1 C2 C3 127.1(2) . . . . ?
O7 C1 C2 C3 -55.0(2) . . . . ?
O1 C1 C2 C20 -108.8(3) . . . . ?
O7 C1 C2 C20 69.1(2) . . . . ?
C4 O2 C3 C2 176.52(16) . . . . ?
C4 O2 C3 C19 -59.9(2) . . . . ?
C1 C2 C3 O2 -53.9(2) . . . . ?
C20 C2 C3 O2 -176.45(18) . . . . ?
C1 C2 C3 C19 -175.50(18) . . . . ?
C20 C2 C3 C19 61.9(2) . . . . ?
C3 O2 C4 C5 -70.8(2) . . . . ?
C3 O2 C4 C39 55.9(2) . . . . ?
O2 C4 C5 C6 -56.5(2) . . . . ?
C39 C4 C5 C6 178.07(18) . . . . ?
C7 O3 C6 C36 61.8(2) . . . . ?
C7 O3 C6 C5 -175.96(16) . . . . ?
C4 C5 C6 O3 -178.79(16) . . . . ?
C4 C5 C6 C36 -60.4(2) . . . . ?
C8 O4 C7 O3 77.6(2) . . . . ?
C8 O4 C7 C34 -160.37(18) . . . . ?
C8 O4 C7 C31 -35.3(2) . . . . ?
C6 O3 C7 O4 64.5(2) . . . . ?
C6 O3 C7 C34 -57.4(2) . . . . ?
C6 O3 C7 C31 176.98(16) . . . . ?
C7 O4 C8 C33 -102.97(18) . . . . ?
C7 O4 C8 C9 136.31(17) . . . . ?
C7 O4 C8 C30 17.6(2) . . . . ?
C10 O5 C9 C8 -159.84(16) . . . . ?
C10 O5 C9 C21 -32.5(2) . . . . ?
O4 C8 C9 O5 66.0(2) . . . . ?
C33 C8 C9 O5 -54.3(2) . . . . ?
C30 C8 C9 O5 -178.57(18) . . . . ?
O4 C8 C9 C21 -54.5(3) . . . . ?
C33 C8 C9 C21 -174.9(2) . . . . ?
C30 C8 C9 C21 60.9(3) . . . . ?
C9 O5 C10 C11 162.65(16) . . . . ?
C9 O5 C10 C29 -80.0(2) . . . . ?
C9 O5 C10 C22 39.13(19) . . . . ?
C12 O6 C11 C10 -152.73(16) . . . . ?
C12 O6 C11 C23 -23.0(2) . . . . ?
O5 C10 C11 O6 -65.79(18) . . . . ?
C29 C10 C11 O6 177.22(17) . . . . ?
C22 C10 C11 O6 47.6(2) . . . . ?
O5 C10 C11 C23 173.04(16) . . . . ?
C29 C10 C11 C23 56.1(2) . . . . ?
C22 C10 C11 C23 -73.5(2) . . . . ?
C11 O6 C12 C13 -127.26(17) . . . . ?
C11 O6 C12 C25 -2.5(2) . . . . ?
C26 O10 C13 C12 -176.39(15) . . . . ?
C26 O10 C13 C14 60.3(2) . . . . ?
O6 C12 C13 O10 62.35(19) . . . . ?
C25 C12 C13 O10 -56.5(2) . . . . ?
O6 C12 C13 C14 -175.25(17) . . . . ?
C25 C12 C13 C14 65.9(2) . . . . ?
O10 C13 C14 C28 -171.90(18) . . . . ?
C12 C13 C14 C28 68.4(2) . . . . ?
O10 C13 C14 C15 -49.7(2) . . . . ?
C12 C13 C14 C15 -169.41(17) . . . . ?
C28 C14 C15 C16 171.5(2) . . . . ?
C13 C14 C15 C16 48.5(2) . . . . ?
C14 C15 C16 C17 -177.70(18) . . . . ?
C14 C15 C16 C26 -52.6(2) . . . . ?
O2 C3 C19 C40 56.7(2) . . . . ?
C2 C3 C19 C40 174.45(19) . . . . ?
O2 C3 C19 C18 -67.8(2) . . . . ?
C2 C3 C19 C18 50.0(3) . . . . ?
O5 C9 C21 C22 12.0(3) . . . . ?
C8 C9 C21 C22 134.7(2) . . . . ?
C9 C21 C22 C10 11.1(3) . . . . ?
O5 C10 C22 C21 -30.0(2) . . . . ?
C11 C10 C22 C21 -144.60(19) . . . . ?
C29 C10 C22 C21 87.0(2) . . . . ?
O6 C11 C23 C24 -80.4(2) . . . . ?
C10 C11 C23 C24 43.1(3) . . . . ?
O6 C11 C23 C25 38.44(19) . . . . ?
C10 C11 C23 C25 161.99(17) . . . . ?
C24 C23 C25 C12 82.9(2) . . . . ?
C11 C23 C25 C12 -39.1(2) . . . . ?
O6 C12 C25 C23 27.0(2) . . . . ?
C13 C12 C25 C23 148.49(18) . . . . ?
C13 O10 C26 O9 54.7(2) . . . . ?
C13 O10 C26 C16 -63.92(19) . . . . ?
C13 O10 C26 C27 173.67(16) . . . . ?
C15 C16 C26 O9 -63.8(2) . . . . ?
C17 C16 C26 O9 60.0(2) . . . . ?
C15 C16 C26 O10 57.5(2) . . . . ?
C17 C16 C26 O10 -178.74(17) . . . . ?
C15 C16 C26 C27 171.81(17) . . . . ?
C17 C16 C26 C27 -64.4(2) . . . . ?
O9 C26 C27 O8 -45.6(3) . . . . ?
O10 C26 C27 O8 -165.10(18) . . . . ?
C16 C26 C27 O8 76.9(2) . . . . ?
O4 C8 C30 C31 7.2(2) . . . . ?
C33 C8 C30 C31 126.28(19) . . . . ?
C9 C8 C30 C31 -110.4(2) . . . . ?
C8 C30 C31 C32 -151.52(19) . . . . ?
C8 C30 C31 C7 -26.7(2) . . . . ?
O4 C7 C31 C30 38.0(2) . . . . ?
O3 C7 C31 C30 -78.9(2) . . . . ?
C34 C7 C31 C30 159.2(2) . . . . ?
O4 C7 C31 C32 161.6(2) . . . . ?
O3 C7 C31 C32 44.7(3) . . . . ?
C34 C7 C31 C32 -77.2(3) . . . . ?
O4 C7 C34 C35 -73.5(2) . . . . ?
O3 C7 C34 C35 49.0(2) . . . . ?
C31 C7 C34 C35 168.22(19) . . . . ?
O4 C7 C34 C38 55.0(3) . . . . ?
O3 C7 C34 C38 177.6(2) . . . . ?
C31 C7 C34 C38 -63.2(3) . . . . ?
C37 O11 C35 C34 165.2(2) . . . . ?
C37 O11 C35 C36 -72.0(2) . . . . ?
C7 C34 C35 O11 74.5(2) . . . . ?
C38 C34 C35 O11 -54.9(2) . . . . ?
C7 C34 C35 C36 -48.4(3) . . . . ?
C38 C34 C35 C36 -177.9(2) . . . . ?
O3 C6 C36 C35 -57.1(3) . . . . ?
C5 C6 C36 C35 -172.91(19) . . . . ?
O11 C35 C36 C6 -68.7(3) . . . . ?
C34 C35 C36 C6 52.5(3) . . . . ?
O2 C4 C39 C40 -51.6(2) . . . . ?
C5 C4 C39 C40 75.1(2) . . . . ?
C4 C39 C40 C19 53.3(3) . . . . ?
C18 C19 C40 C39 69.8(3) . . . . ?
C3 C19 C40 C39 -54.6(2) . . . . ?
